data_2000110
loop_
_publ_author_name
'Averbuch-Pouchot, M. T.'
'Durif, A.'
'Guitel, J. C.'

_publ_section_title
;
 Structure of bis(ethylenediammonium) cyclo-tetraphosphate monohydrate
;
_journal_issue 3
_journal_name_full
;
 Acta Crystallographica, Section C: Crystal Structure Communications
;
_journal_page_first 428
_journal_page_last 430
_journal_paper_doi 10.1107/s0108270188011989
_journal_volume 45
_journal_year 1989
_chemical_formula_sum 'C4 H22 N4 O13 P4'
_space_group_IT_number 54
_symmetry_cell_setting orthorhombic
_symmetry_Int_Tables_number 54
_symmetry_space_group_name_Hall '-P 2a 2ac'
_symmetry_space_group_name_H-M 'P c c a'
_cell_angle_alpha 90
_cell_angle_beta 90
_cell_angle_gamma 90
_cell_formula_units_Z 4
_cell_length_a 13.168(9)
_cell_length_b 8.599(6)
_cell_length_c 15.152(10)
_cell_volume 1715.686
_diffrn_ambient_temperature ?
_exptl_crystal_density_diffrn 1.786
_refine_ls_R_factor_gt 0.033
_refine_ls_wR_factor_gt 0.033
_cod_database_code 2000110

loop_
_symmetry_equiv_pos_site_id
_symmetry_equiv_pos_as_xyz
1 x,y,z
2 1/2-x,y,1/2+z
3 x,-y,1/2+z
4 1/2-x,-y,z
5 -x,-y,-z
6 -1/2+x,-y,-1/2-z
7 -x,y,-1/2-z
8 -1/2+x,y,-z

loop_
_atom_site_label
_atom_site_type_symbol
_atom_site_fract_x
_atom_site_fract_y
_atom_site_fract_z
P1 P 0.14816(4) 0.18830(6) 0.08985(4)
P2 P 0.36982(4) 0.15350(6) 0.06238(4)
O1 O 0.2665(1) 0.1756(2) 0.11715(9)
O2 O 0.1329(1) 0.0282(2) 0.0345(1)
O3 O 0.0899(1) 0.1815(2) 0.1733(1)
O4 O 0.1306(1) 0.3203(2) 0.0292(1)
O5 O 0.3674(1) 0.2411(2) -0.0217(1)
O6 O 0.4526(1) 0.1825(2) 0.1274(1)
O7 O 0.25000 0.50000 0.4043(2)
N1 N 0.3912(1) 0.9705(2) 0.3332(1)
N2 N 0.4677(2) 0.4877(3) 0.3715(2)
C1 C 0.2940(2) 1.0571(3) 0.3312(2)
C2 C 0.4501(2) 0.4909(3) 0.2750(2)
H1 H 0.252(3) 0.434(3) 0.438(2)
H2 H 0.291(2) 1.118(3) 0.382(2)
H3 H 0.294(2) 1.116(3) 0.285(2)
H4 H 0.408(2) 0.565(3) 0.260(2)
H5 H 0.411(2) 0.411(3) 0.261(2)
H6 H 0.400(2) 0.920(4) 0.281(2)
H7 H 0.448(2) 1.028(4) 0.343(2)
H8 H 0.390(2) 0.909(4) 0.370(2)
H9 H 0.494(2) 0.397(4) 0.385(2)
H10 H 0.411(3) 0.498(5) 0.395(2)
H11 H 0.510(3) 0.568(4) 0.390(2)
O2C O 0.3671(1) -0.0282(2) 0.0345(1)
P2C P 0.13018(4) -0.15350(6) 0.06238(4)
P1C P 0.35184(4) -0.18830(6) 0.08985(4)
O1C O 0.2335(1) -0.1756(2) 0.11715(9)
O5C O 0.1326(1) -0.2411(2) -0.0217(1)
O6C O 0.0474(1) -0.1825(2) 0.1274(1)
O3C O 0.4101(1) -0.1815(2) 0.1733(1)
O4C O 0.3694(1) -0.3203(2) 0.0292(1)
H1C* H 0.248(3) 0.566(3) 0.438(2)
C1C* C 0.2060(2) 0.9429(3) 0.3312(2)
N1C* N 0.1088(1) 1.0295(2) 0.3332(1)
H2C* H 0.209(2) 0.882(3) 0.382(2)
H3C* H 0.206(2) 0.884(3) 0.285(2)
H6C* H 0.100(2) 1.080(4) 0.281(2)
H7C* H 0.052(2) 0.972(4) 0.343(2)
H8C* H 0.110(2) 1.091(4) 0.370(2)
C2F* C 0.5499(2) 0.4909(3) 0.2250(2)
N2F* N 0.5323(2) 0.4877(3) 0.1285(2)
H4F* H 0.592(2) 0.565(3) 0.240(2)
H5F* H 0.589(2) 0.411(3) 0.239(2)
H9F* H 0.506(2) 0.397(4) 0.115(2)
H10F* H 0.589(3) 0.498(5) 0.105(2)
H11F* H 0.490(3) 0.568(4) 0.110(2)

loop_
_atom_type_symbol
_atom_type_radius_bond
C 0.68
H 0.23
N 0.68
O 0.68
P 1.05
